data_4342022
loop_
_publ_author_name
'Zhang, Kun'
'Qian, Huifen'
'Zhang, Lei'
'Huang, Wei'

_publ_section_title
;
 Influence of the Pendant Arm, Halide, and Solvent on
 High-Efficient-Tuning [1 + 1] and [2 + 2] Schiff-Base Macrocyclic
 Complexes via a Zinc-Ion Template.
;
_journal_issue 2
_journal_name_full 'Inorganic chemistry'
_journal_page_first 675
_journal_page_last 681
_journal_paper_doi 10.1021/ic502642q
_journal_volume 54
_journal_year 2015
_chemical_formula_moiety 'C27 H27 Br2 Cl2 N3 O2 Zn, H2 O'
_chemical_formula_sum 'C54 H58 Br4 Cl4 N6 O6 Zn2'
_chemical_formula_weight 1479.24
_chemical_name_systematic
; 
 ? 
;
_space_group_IT_number 15
_symmetry_cell_setting monoclinic
_symmetry_space_group_name_Hall '-C 2yc'
_symmetry_space_group_name_H-M 'C 1 2/c 1'
_atom_sites_solution_hydrogens geom
_atom_sites_solution_primary direct
_atom_sites_solution_secondary difmap
_audit_creation_method SHELXL-97
_cell_angle_alpha 90.00
_cell_angle_beta 120.608(3)
_cell_angle_gamma 90.00
_cell_formula_units_Z 4
_cell_length_a 21.456(2)
_cell_length_b 15.867(2)
_cell_length_c 20.628(3)
_cell_measurement_reflns_used 4613
_cell_measurement_temperature 291(2)
_cell_measurement_theta_max 23.599
_cell_measurement_theta_min 2.294
_cell_volume 6044.2(13)
_computing_cell_refinement SMART
_computing_data_collection 'SMART (BRUKER 2000)'
_computing_data_reduction 'SAINT (BRUKER 2000)'
_computing_molecular_graphics SHELXTL
_computing_publication_material SHELXTL
_computing_structure_refinement SHELXTL
_computing_structure_solution 'SHELXTL (BRUKER 2000)'
_diffrn_ambient_temperature 291(2)
_diffrn_measured_fraction_theta_full 0.979
_diffrn_measured_fraction_theta_max 0.979
_diffrn_measurement_device_type 'Bruker CCD area detector'
_diffrn_measurement_method '\f and \w scans'
_diffrn_radiation_monochromator graphite
_diffrn_radiation_source 'sealed tube'
_diffrn_radiation_type MoK\a
_diffrn_radiation_wavelength 0.71073
_diffrn_reflns_av_R_equivalents 0.0694
_diffrn_reflns_av_unetI/netI 0.0696
_diffrn_reflns_limit_h_max 25
_diffrn_reflns_limit_h_min -25
_diffrn_reflns_limit_k_max 18
_diffrn_reflns_limit_k_min -18
_diffrn_reflns_limit_l_max 24
_diffrn_reflns_limit_l_min -24
_diffrn_reflns_number 16482
_diffrn_reflns_theta_full 25.00
_diffrn_reflns_theta_max 25.00
_diffrn_reflns_theta_min 1.69
_diffrn_standards_decay_% 0
_diffrn_standards_interval_count 0
_diffrn_standards_interval_time 0
_diffrn_standards_number 0
_exptl_absorpt_coefficient_mu 3.667
_exptl_absorpt_correction_T_max 0.691
_exptl_absorpt_correction_T_min 0.651
_exptl_absorpt_correction_type multi-scan
_exptl_absorpt_process_details 'SADABS, Bruker(2000)'
_exptl_crystal_colour red
_exptl_crystal_density_diffrn 1.626
_exptl_crystal_density_method 'not measured'
_exptl_crystal_description block
_exptl_crystal_F_000 2960
_exptl_crystal_size_max 0.12
_exptl_crystal_size_mid 0.12
_exptl_crystal_size_min 0.10
_refine_diff_density_max 1.871
_refine_diff_density_min -0.843
_refine_diff_density_rms 0.164
_refine_ls_extinction_method none
_refine_ls_goodness_of_fit_ref 1.047
_refine_ls_hydrogen_treatment constr
_refine_ls_matrix_type full
_refine_ls_number_parameters 343
_refine_ls_number_reflns 5212
_refine_ls_number_restraints 2
_refine_ls_restrained_S_all 1.047
_refine_ls_R_factor_all 0.0875
_refine_ls_R_factor_gt 0.0510
_refine_ls_shift/su_max 0.000
_refine_ls_shift/su_mean 0.000
_refine_ls_structure_factor_coef Fsqd
_refine_ls_weighting_details 'calc w=1/[\s^2^(Fo^2^)+(0.0942P)^2^+6.9476P] where P=(Fo^2^+2Fc^2^)/3'
_refine_ls_weighting_scheme calc
_refine_ls_wR_factor_gt 0.1468
_refine_ls_wR_factor_ref 0.1622
_reflns_number_gt 3724
_reflns_number_total 5212
_reflns_threshold_expression >2sigma(I)
_cod_data_source_file ic502642q_si_002.cif
_cod_data_source_block 2
_cod_depositor_comments
;
The following automatic conversions were performed:

'_symmetry_cell_setting' value 'Monoclinic' changed to 'monoclinic'
according to
/home/saulius/struct/COD-crude-data--automatic-downloads/rss-feeds/ACS/lib/dictionaries/cif_core.dic
dictionary named 'cif_core.dic' version 2.4.2 from 2011-04-26.

Automatic conversion script
Id: cif_fix_values 2935 2014-11-11 08:27:57Z andrius 

 Adding full bibliography for 4342021--4342026.cif.
;
_cod_original_cell_volume 6044.0(14)
_cod_original_sg_symbol_H-M 'C 2/c'
_cod_database_code 4342022

loop_
_symmetry_equiv_pos_as_xyz
'x, y, z'
'-x, y, -z+1/2'
'x+1/2, y+1/2, z'
'-x+1/2, y+1/2, -z+1/2'
'-x, -y, -z'
'x, -y, z-1/2'
'-x+1/2, -y+1/2, -z'
'x+1/2, -y+1/2, z-1/2'

loop_
_atom_site_label
_atom_site_type_symbol
_atom_site_fract_x
_atom_site_fract_y
_atom_site_fract_z
_atom_site_U_iso_or_equiv
_atom_site_adp_type
_atom_site_occupancy
_atom_site_symmetry_multiplicity
_atom_site_calc_flag
_atom_site_refinement_flags
Zn1 Zn 0.21316(4) 0.25286(4) 0.30089(3) 0.0449(2) Uani 1 1 d .
Br1 Br 0.09544(3) 0.19298(4) 0.24972(3) 0.0554(2) Uani 1 1 d .
Br2 Br 0.30181(4) 0.15661(5) 0.31079(4) 0.0772(3) Uani 1 1 d .
C1 C 0.2382(3) 0.3877(3) 0.4056(3) 0.0335(10) Uani 1 1 d .
C2 C 0.2045(3) 0.4467(3) 0.3457(3) 0.0394(12) Uani 1 1 d .
C3 C 0.2688(3) 0.4186(3) 0.4798(3) 0.0361(11) Uani 1 1 d .
C4 C 0.2589(3) 0.5006(3) 0.4928(3) 0.0477(13) Uani 1 1 d .
H4 H 0.2781 0.5197 0.5420 0.057 Uiso 1 1 calc R
C5 C 0.2208(3) 0.5550(3) 0.4338(3) 0.0485(14) Uani 1 1 d .
C6 C 0.1959(3) 0.5299(3) 0.3619(3) 0.0472(13) Uani 1 1 d .
H6 H 0.1728 0.5686 0.3228 0.057 Uiso 1 1 calc R
C7 C 0.1872(3) 0.4308(3) 0.2696(3) 0.0502(14) Uani 1 1 d .
H7 H 0.1689 0.4761 0.2364 0.060 Uiso 1 1 calc R
C8 C 0.1836(5) 0.3611(5) 0.1664(3) 0.086(3) Uani 1 1 d .
H8A H 0.1636 0.4149 0.1426 0.103 Uiso 1 1 calc R
H8B H 0.1488 0.3176 0.1368 0.103 Uiso 1 1 calc R
C9 C 0.2518(7) 0.3457(6) 0.1668(5) 0.114(4) Uani 1 1 d .
H9A H 0.2400 0.3327 0.1159 0.137 Uiso 1 1 calc R
H9B H 0.2753 0.2966 0.1977 0.137 Uiso 1 1 calc R
C10 C 0.3043(6) 0.4176(7) 0.1955(5) 0.110(3) Uani 1 1 d .
H10A H 0.3410 0.4086 0.1820 0.132 Uiso 1 1 calc R
H10B H 0.2790 0.4695 0.1719 0.132 Uiso 1 1 calc R
C11 C 0.3490(4) 0.4980(5) 0.3065(4) 0.076(2) Uani 1 1 d .
H11 H 0.3356 0.5447 0.2749 0.091 Uiso 1 1 calc R
C12 C 0.3792(3) 0.5118(4) 0.3845(4) 0.0629(18) Uani 1 1 d .
C13 C 0.3989(3) 0.4418(4) 0.4352(4) 0.0553(16) Uani 1 1 d .
C14 C 0.4231(3) 0.4574(3) 0.5120(3) 0.0509(14) Uani 1 1 d .
C15 C 0.4308(3) 0.5390(4) 0.5373(4) 0.0637(17) Uani 1 1 d .
H15 H 0.4479 0.5491 0.5881 0.076 Uiso 1 1 calc R
C16 C 0.4133(4) 0.6060(4) 0.4884(5) 0.0680(19) Uani 1 1 d .
C17 C 0.3869(4) 0.5927(4) 0.4135(5) 0.073(2) Uani 1 1 d .
H17 H 0.3739 0.6387 0.3812 0.088 Uiso 1 1 calc R
C18 C 0.4398(3) 0.3832(4) 0.5627(3) 0.0551(15) Uani 1 1 d .
H18A H 0.4531 0.4026 0.6127 0.066 Uiso 1 1 calc R
H18B H 0.4808 0.3529 0.5665 0.066 Uiso 1 1 calc R
C19 C 0.3142(3) 0.3589(3) 0.5424(3) 0.0397(12) Uani 1 1 d .
H19A H 0.2842 0.3130 0.5423 0.048 Uiso 1 1 calc R
H19B H 0.3343 0.3880 0.5903 0.048 Uiso 1 1 calc R
C20 C 0.3993(3) 0.2375(3) 0.5706(3) 0.0472(13) Uani 1 1 d .
H20A H 0.4276 0.2443 0.6248 0.057 Uiso 1 1 calc R
H20B H 0.3569 0.2040 0.5587 0.057 Uiso 1 1 calc R
C21 C 0.4434(4) 0.1919(4) 0.5445(4) 0.0700(19) Uani 1 1 d .
H21A H 0.4899 0.2198 0.5645 0.084 Uiso 1 1 calc R
H21B H 0.4189 0.1944 0.4900 0.084 Uiso 1 1 calc R
C22 C 0.4555(3) 0.1006(4) 0.5695(4) 0.0573(15) Uani 1 1 d U
C23 C 0.4953(5) 0.0785(5) 0.6423(5) 0.105(3) Uani 1 1 d U
H23 H 0.5157 0.1201 0.6792 0.126 Uiso 1 1 calc R
C24 C 0.5066(5) -0.0069(6) 0.6635(6) 0.117(4) Uani 1 1 d .
H24 H 0.5342 -0.0219 0.7140 0.140 Uiso 1 1 calc R
C25 C 0.4777(5) -0.0660(5) 0.6107(6) 0.099(3) Uani 1 1 d U
H25 H 0.4863 -0.1225 0.6243 0.118 Uiso 1 1 calc R
C26 C 0.4361(6) -0.0447(5) 0.5381(6) 0.119(4) Uani 1 1 d U
H26 H 0.4145 -0.0865 0.5016 0.143 Uiso 1 1 calc R
C27 C 0.4256(5) 0.0377(5) 0.5176(4) 0.088(2) Uani 1 1 d .
H27 H 0.3973 0.0515 0.4668 0.106 Uiso 1 1 calc R
Cl1 Cl 0.20991(12) 0.66006(10) 0.45139(11) 0.0824(6) Uani 1 1 d .
Cl2 Cl 0.42252(14) 0.70862(12) 0.52244(17) 0.1107(8) Uani 1 1 d .
N1 N 0.1944(3) 0.3613(3) 0.2425(2) 0.0548(13) Uani 1 1 d .
N2 N 0.3392(4) 0.4258(5) 0.2774(4) 0.0849(19) Uani 1 1 d .
N3 N 0.3752(2) 0.3237(2) 0.5337(2) 0.0399(10) Uani 1 1 d .
O1 O 0.24613(19) 0.30741(19) 0.39689(18) 0.0398(8) Uani 1 1 d .
H1A H 0.2976 0.2958 0.4272 0.060 Uiso 1 1 d R
O2 O 0.3923(3) 0.3646(3) 0.4126(2) 0.0621(11) Uani 1 1 d .
H2 H 0.3874 0.3636 0.3705 0.093 Uiso 1 1 calc R
O3 O 0.5000 0.5922(19) 0.7500 0.316(11) Uani 1 2 d S
H3A H 0.5282 0.6100 0.7354 0.474 Uiso 0.50 1 d PR
H3B H 0.4573 0.6100 0.7203 0.474 Uiso 0.50 1 d PR
O4 O 0.5572(13) 0.744(3) 0.7325(16) 0.316(11) Uani 0.50 1 d P
H4A H 0.5706 0.7941 0.7299 0.474 Uiso 0.50 1 d PR
H4B H 0.5921 0.7184 0.7690 0.474 Uiso 0.50 1 d PR

loop_
_atom_site_aniso_label
_atom_site_aniso_U_11
_atom_site_aniso_U_22
_atom_site_aniso_U_33
_atom_site_aniso_U_23
_atom_site_aniso_U_13
_atom_site_aniso_U_12
Zn1 0.0579(4) 0.0355(3) 0.0332(3) -0.0049(2) 0.0173(3) -0.0031(3)
Br1 0.0523(4) 0.0584(4) 0.0439(3) -0.0144(2) 0.0161(3) -0.0058(3)
Br2 0.0759(5) 0.0655(5) 0.0772(5) -0.0128(3) 0.0294(4) 0.0166(4)
C1 0.032(3) 0.031(2) 0.032(2) 0.0002(19) 0.013(2) -0.004(2)
C2 0.041(3) 0.035(3) 0.033(3) 0.000(2) 0.012(2) -0.002(2)
C3 0.039(3) 0.035(3) 0.032(2) -0.0028(19) 0.017(2) -0.004(2)
C4 0.059(4) 0.039(3) 0.045(3) -0.010(2) 0.026(3) -0.002(2)
C5 0.058(4) 0.029(3) 0.060(4) -0.003(2) 0.031(3) 0.004(2)
C6 0.050(3) 0.033(3) 0.045(3) 0.008(2) 0.014(3) 0.004(2)
C7 0.059(4) 0.043(3) 0.031(3) 0.008(2) 0.010(3) -0.002(3)
C8 0.147(8) 0.061(4) 0.033(3) -0.004(3) 0.034(4) -0.010(5)
C9 0.220(12) 0.095(7) 0.069(5) 0.009(4) 0.103(7) 0.029(7)
C10 0.150(9) 0.128(8) 0.084(6) 0.023(5) 0.083(6) -0.007(7)
C11 0.072(5) 0.082(5) 0.078(5) 0.040(4) 0.041(4) 0.004(4)
C12 0.042(4) 0.061(4) 0.083(5) 0.033(3) 0.030(3) 0.001(3)
C13 0.044(3) 0.047(3) 0.078(4) 0.023(3) 0.033(3) 0.000(3)
C14 0.032(3) 0.044(3) 0.066(4) 0.014(3) 0.017(3) -0.006(2)
C15 0.043(4) 0.054(4) 0.085(5) 0.009(3) 0.026(3) -0.008(3)
C16 0.060(4) 0.034(3) 0.113(6) 0.020(3) 0.046(4) 0.001(3)
C17 0.058(4) 0.050(4) 0.107(6) 0.036(4) 0.039(4) 0.009(3)
C18 0.036(3) 0.048(3) 0.054(3) 0.009(3) 0.004(3) -0.013(3)
C19 0.046(3) 0.043(3) 0.029(2) 0.000(2) 0.019(2) -0.003(2)
C20 0.055(4) 0.033(3) 0.048(3) 0.012(2) 0.022(3) 0.001(2)
C21 0.090(5) 0.051(4) 0.084(5) 0.016(3) 0.056(4) 0.011(3)
C22 0.062(4) 0.038(3) 0.071(3) 0.008(3) 0.034(3) 0.003(3)
C23 0.103(7) 0.056(4) 0.080(4) 0.015(4) -0.009(4) -0.009(4)
C24 0.110(7) 0.076(6) 0.096(6) 0.041(5) 0.002(5) 0.005(5)
C25 0.102(7) 0.047(4) 0.131(6) 0.021(5) 0.047(5) 0.006(4)
C26 0.190(11) 0.047(4) 0.106(5) -0.011(4) 0.064(6) -0.012(5)
C27 0.125(7) 0.061(4) 0.071(5) 0.002(4) 0.045(5) 0.011(4)
Cl1 0.1181(16) 0.0382(8) 0.0858(12) -0.0078(7) 0.0482(12) 0.0151(9)
Cl2 0.1223(19) 0.0428(10) 0.165(2) 0.0081(12) 0.0713(17) -0.0011(10)
N1 0.080(4) 0.045(3) 0.032(2) 0.001(2) 0.024(2) -0.007(2)
N2 0.103(5) 0.092(5) 0.080(4) 0.032(4) 0.061(4) 0.013(4)
N3 0.039(3) 0.029(2) 0.042(2) 0.0078(17) 0.014(2) -0.0039(17)
O1 0.049(2) 0.0270(17) 0.0333(17) -0.0007(13) 0.0141(16) 0.0022(15)
O2 0.074(3) 0.051(3) 0.060(3) 0.0141(19) 0.033(2) -0.003(2)
O3 0.169(13) 0.57(3) 0.210(14) 0.000 0.094(11) 0.000
O4 0.169(13) 0.57(3) 0.210(14) 0.000 0.094(11) 0.000

loop_
_atom_type_symbol
_atom_type_description
_atom_type_scat_dispersion_real
_atom_type_scat_dispersion_imag
_atom_type_scat_source
C C 0.0033 0.0016 'International Tables Vol C Tables 4.2.6.8 and 6.1.1.4'
H H 0.0000 0.0000 'International Tables Vol C Tables 4.2.6.8 and 6.1.1.4'
N N 0.0061 0.0033 'International Tables Vol C Tables 4.2.6.8 and 6.1.1.4'
O O 0.0106 0.0060 'International Tables Vol C Tables 4.2.6.8 and 6.1.1.4'
Cl Cl 0.1484 0.1585 'International Tables Vol C Tables 4.2.6.8 and 6.1.1.4'
Zn Zn 0.2839 1.4301 'International Tables Vol C Tables 4.2.6.8 and 6.1.1.4'
Br Br -0.2901 2.4595 'International Tables Vol C Tables 4.2.6.8 and 6.1.1.4'

loop_
_geom_angle_atom_site_label_1
_geom_angle_atom_site_label_2
_geom_angle_atom_site_label_3
_geom_angle
O1 Zn1 N1 95.02(15)
O1 Zn1 Br2 109.97(11)
N1 Zn1 Br2 120.55(16)
O1 Zn1 Br1 112.60(11)
N1 Zn1 Br1 103.38(15)
Br2 Zn1 Br1 113.89(3)
O1 C1 C3 117.7(4)
O1 C1 C2 124.5(4)
C3 C1 C2 117.7(4)
C6 C2 C1 119.1(4)
C6 C2 C7 115.6(5)
C1 C2 C7 124.6(5)
C4 C3 C1 120.7(5)
C4 C3 C19 122.1(4)
C1 C3 C19 117.1(4)
C3 C4 C5 120.4(5)
C3 C4 H4 119.8
C5 C4 H4 119.8
C6 C5 C4 120.8(5)
C6 C5 Cl1 119.2(4)
C4 C5 Cl1 119.8(4)
C5 C6 C2 120.8(5)
C5 C6 H6 119.6
C2 C6 H6 119.6
N1 C7 C2 127.2(5)
N1 C7 H7 116.4
C2 C7 H7 116.4
N1 C8 C9 112.1(6)
N1 C8 H8A 109.2
C9 C8 H8A 109.2
N1 C8 H8B 109.2
C9 C8 H8B 109.2
H8A C8 H8B 107.9
C8 C9 C10 114.8(7)
C8 C9 H9A 108.6
C10 C9 H9A 108.6
C8 C9 H9B 108.6
C10 C9 H9B 108.6
H9A C9 H9B 107.5
N2 C10 C9 111.3(7)
N2 C10 H10A 109.4
C9 C10 H10A 109.4
N2 C10 H10B 109.4
C9 C10 H10B 109.4
H10A C10 H10B 108.0
N2 C11 C12 123.4(6)
N2 C11 H11 118.3
C12 C11 H11 118.3
C17 C12 C11 121.2(6)
C17 C12 C13 118.4(7)
C11 C12 C13 120.3(7)
O2 C13 C14 118.7(5)
O2 C13 C12 122.2(6)
C14 C13 C12 119.0(6)
C15 C14 C13 119.7(5)
C15 C14 C18 122.5(6)
C13 C14 C18 117.8(5)
C14 C15 C16 120.8(7)
C14 C15 H15 119.6
C16 C15 H15 119.6
C17 C16 C15 120.8(6)
C17 C16 Cl2 119.8(5)
C15 C16 Cl2 119.4(6)
C16 C17 C12 121.2(6)
C16 C17 H17 119.4
C12 C17 H17 119.4
C14 C18 N3 111.5(4)
C14 C18 H18A 109.3
N3 C18 H18A 109.3
C14 C18 H18B 109.3
N3 C18 H18B 109.3
H18A C18 H18B 108.0
C3 C19 N3 110.7(4)
C3 C19 H19A 109.5
N3 C19 H19A 109.5
C3 C19 H19B 109.5
N3 C19 H19B 109.5
H19A C19 H19B 108.1
C21 C20 N3 111.7(5)
C21 C20 H20A 109.3
N3 C20 H20A 109.3
C21 C20 H20B 109.3
N3 C20 H20B 109.3
H20A C20 H20B 107.9
C20 C21 C22 111.7(5)
C20 C21 H21A 109.3
C22 C21 H21A 109.3
C20 C21 H21B 109.3
C22 C21 H21B 109.3
H21A C21 H21B 107.9
C23 C22 C27 117.7(6)
C23 C22 C21 122.1(6)
C27 C22 C21 120.2(6)
C22 C23 C24 120.7(8)
C22 C23 H23 119.7
C24 C23 H23 119.7
C25 C24 C23 119.4(8)
C25 C24 H24 120.3
C23 C24 H24 120.3
C24 C25 C26 120.5(8)
C24 C25 H25 119.8
C26 C25 H25 119.8
C25 C26 C27 120.1(8)
C25 C26 H26 119.9
C27 C26 H26 119.9
C26 C27 C22 121.6(8)
C26 C27 H27 119.2
C22 C27 H27 119.2
C7 N1 C8 118.8(5)
C7 N1 Zn1 120.3(3)
C8 N1 Zn1 120.8(4)
C11 N2 C10 119.5(7)
C19 N3 C20 111.4(4)
C19 N3 C18 113.1(4)
C20 N3 C18 110.5(4)
C1 O1 Zn1 124.7(3)
C1 O1 H1A 106.4
Zn1 O1 H1A 106.1
C13 O2 H2 109.5
H3A O3 H3B 109.5
H4A O4 H4B 109.5

loop_
_geom_bond_atom_site_label_1
_geom_bond_atom_site_label_2
_geom_bond_distance
Zn1 O1 1.935(3)
Zn1 N1 2.021(4)
Zn1 Br2 2.3656(10)
Zn1 Br1 2.3837(9)
C1 O1 1.310(5)
C1 C3 1.412(6)
C1 C2 1.419(6)
C2 C6 1.397(7)
C2 C7 1.441(7)
C3 C4 1.367(7)
C3 C19 1.494(7)
C4 C5 1.371(8)
C4 H4 0.9300
C5 C6 1.356(8)
C5 Cl1 1.747(5)
C6 H6 0.9300
C7 N1 1.281(7)
C7 H7 0.9300
C8 N1 1.464(8)
C8 C9 1.479(14)
C8 H8A 0.9700
C8 H8B 0.9700
C9 C10 1.498(14)
C9 H9A 0.9700
C9 H9B 0.9700
C10 N2 1.465(10)
C10 H10A 0.9700
C10 H10B 0.9700
C11 N2 1.261(10)
C11 C12 1.413(10)
C11 H11 0.9300
C12 C17 1.391(10)
C12 C13 1.433(8)
C13 O2 1.292(7)
C13 C14 1.415(9)
C14 C15 1.374(9)
C14 C18 1.494(7)
C15 C16 1.380(9)
C15 H15 0.9300
C16 C17 1.363(10)
C16 Cl2 1.745(7)
C17 H17 0.9300
C18 N3 1.524(6)
C18 H18A 0.9700
C18 H18B 0.9700
C19 N3 1.517(7)
C19 H19A 0.9700
C19 H19B 0.9700
C20 C21 1.492(9)
C20 N3 1.523(6)
C20 H20A 0.9700
C20 H20B 0.9700
C21 C22 1.516(8)
C21 H21A 0.9700
C21 H21B 0.9700
C22 C23 1.343(9)
C22 C27 1.363(9)
C23 C24 1.407(11)
C23 H23 0.9300
C24 C25 1.327(13)
C24 H24 0.9300
C25 C26 1.340(12)
C25 H25 0.9300
C26 C27 1.357(11)
C26 H26 0.9300
C27 H27 0.9300
O1 H1A 0.9700
O2 H2 0.8200
O3 H3A 0.8499
O3 H3B 0.8501
O4 H4A 0.8501
O4 H4B 0.8500
